data_4069659
loop_
_publ_author_name
'Michel, Olaf'
'Meermann, Christian'
'T\"ornroos, Karl W.'
'Anwander, Reiner'

_publ_section_title
;
 Alkaline-Earth Metal Alkylaluminate Chemistry Revisited
;
_journal_issue 16
_journal_name_full Organometallics
_journal_page_first 4783
_journal_paper_doi 10.1021/om900342h
_journal_volume 28
_journal_year 2009
_chemical_formula_moiety 'C24 H48 Mg O6, 2(C4 H12 Al), 2(C7 H8)'
_chemical_formula_sum 'C46 H88 Al2 Mg O6'
_chemical_formula_weight 815.43
_chemical_name_systematic
; 
 ? 
;
_space_group_IT_number 19
_symmetry_cell_setting orthorhombic
_symmetry_space_group_name_Hall 'P 2ac 2ab'
_symmetry_space_group_name_H-M 'P 21 21 21'
_atom_sites_solution_hydrogens geom
_atom_sites_solution_primary direct
_atom_sites_solution_secondary difmap
_audit_creation_method SHELXL-97
_cell_angle_alpha 90.00
_cell_angle_beta 90.00
_cell_angle_gamma 90.00
_cell_formula_units_Z 4
_cell_length_a 14.1714(5)
_cell_length_b 18.3361(6)
_cell_length_c 19.4765(7)
_cell_measurement_reflns_used 24997
_cell_measurement_temperature 100(2)
_cell_measurement_theta_max 25.13
_cell_measurement_theta_min 2.22
_cell_volume 5060.9(3)
_computing_cell_refinement
;
Bruker (2004). SAINT, version 6.45a, Bruker AXS Inc., Madison, 
Wisconsin, USA.
;
_computing_data_collection
;
Bruker (1999). SMART, version 5.054, Bruker AXS Inc., Madison, 
Wisconsin, USA.
;
_computing_data_reduction
;
Bruker (2004). SAINT, version 6.45a, Bruker AXS Inc., Madison, 
Wisconsin, USA.
;
_computing_molecular_graphics
;
Brandenburg, K. (2007). DIAMOND. Version 3.1. Crystal Impact GbR, Bonn, 
Germany.
;
_computing_publication_material
;
Bruker AXS (2003). SHELXTL. Version 6.14. Bruker AXS Inc., Madison, 
Wisconsin, USA.
;
_computing_structure_refinement
;
Sheldrick, G. M. (2008). Acta Crystallographica, A64, 112-122.
;
_computing_structure_solution
;     
Sheldrick, G. M. (2008). Acta Crystallographica, A64, 112-122.
;
_diffrn_ambient_temperature 100(2)
_diffrn_detector_area_resol_mean '48 \um'
_diffrn_measured_fraction_theta_full 0.998
_diffrn_measured_fraction_theta_max 0.998
_diffrn_measurement_device_type 'Bruker-AXS SMART 2K CCD'
_diffrn_measurement_method 'omega scans'
_diffrn_radiation_monochromator graphite
_diffrn_radiation_source 'normal-focus sealed tube'
_diffrn_radiation_type MoK\a
_diffrn_radiation_wavelength 0.71073
_diffrn_reflns_av_R_equivalents 0.0530
_diffrn_reflns_av_sigmaI/netI 0.0324
_diffrn_reflns_limit_h_max 16
_diffrn_reflns_limit_h_min -16
_diffrn_reflns_limit_k_max 21
_diffrn_reflns_limit_k_min -21
_diffrn_reflns_limit_l_max 23
_diffrn_reflns_limit_l_min -23
_diffrn_reflns_number 60305
_diffrn_reflns_theta_full 25.16
_diffrn_reflns_theta_max 25.16
_diffrn_reflns_theta_min 1.53
_exptl_absorpt_coefficient_mu 0.111
_exptl_absorpt_correction_T_max 0.9718
_exptl_absorpt_correction_T_min 0.9696
_exptl_absorpt_correction_type multi-scan
_exptl_absorpt_process_details
;
SADABS version 2008/1, G.M Sheldrick, University of 
G\"ttingen, Germany, 1996. 
;
_exptl_crystal_colour colourless
_exptl_crystal_density_diffrn 1.070
_exptl_crystal_density_method 'not measured'
_exptl_crystal_description prism
_exptl_crystal_F_000 1800
_exptl_crystal_size_max 0.28
_exptl_crystal_size_mid 0.28
_exptl_crystal_size_min 0.26
_refine_diff_density_max 0.912
_refine_diff_density_min -0.351
_refine_diff_density_rms 0.055
_refine_ls_abs_structure_details 'Flack H D (1983), Acta Cryst. A39, 876-881'
_refine_ls_abs_structure_Flack 0.5(2)
_refine_ls_extinction_method none
_refine_ls_goodness_of_fit_ref 1.082
_refine_ls_hydrogen_treatment constr
_refine_ls_matrix_type full
_refine_ls_number_parameters 507
_refine_ls_number_reflns 9055
_refine_ls_number_restraints 0
_refine_ls_restrained_S_all 1.082
_refine_ls_R_factor_all 0.0657
_refine_ls_R_factor_gt 0.0473
_refine_ls_shift/su_max 0.000
_refine_ls_shift/su_mean 0.000
_refine_ls_structure_factor_coef Fsqd
_refine_ls_weighting_details 'calc w=1/[\s^2^(Fo^2^)+(0.0392P)^2^+5.5933P] where P=(Fo^2^+2Fc^2^)/3'
_refine_ls_weighting_scheme calc
_refine_ls_wR_factor_gt 0.1103
_refine_ls_wR_factor_ref 0.1235
_reflns_number_gt 7629
_reflns_number_total 9055
_reflns_threshold_expression I>2\s(I)
_cod_data_source_file om900342h_si_001.cif
_cod_data_source_block Compound6
_cod_database_code 4069659

loop_
_symmetry_equiv_pos_as_xyz
'x, y, z'
'-x+1/2, -y, z+1/2'
'-x, y+1/2, -z+1/2'
'x+1/2, -y+1/2, -z'

loop_
_atom_site_label
_atom_site_type_symbol
_atom_site_fract_x
_atom_site_fract_y
_atom_site_fract_z
_atom_site_U_iso_or_equiv
_atom_site_adp_type
_atom_site_occupancy
_atom_site_symmetry_multiplicity
_atom_site_calc_flag
_atom_site_refinement_flags
Mg1 Mg 0.50801(7) 0.50065(6) 0.00386(5) 0.01477(19) Uani 1 1 d .
Al1 Al 0.01830(6) 0.39269(5) 0.13518(5) 0.0228(2) Uani 1 1 d .
Al2 Al 0.50178(6) 0.89574(5) 0.12365(4) 0.0229(2) Uani 1 1 d .
O1 O 0.61000(13) 0.49072(11) -0.07472(10) 0.0170(4) Uani 1 1 d .
O2 O 0.40661(13) 0.51121(11) 0.08271(10) 0.0184(4) Uani 1 1 d .
O3 O 0.45639(13) 0.59528(11) -0.04320(10) 0.0165(4) Uani 1 1 d .
O4 O 0.55948(13) 0.40582(11) 0.05110(10) 0.0177(4) Uani 1 1 d .
O5 O 0.41427(13) 0.43999(11) -0.05612(10) 0.0179(4) Uani 1 1 d .
O6 O 0.60254(13) 0.56142(11) 0.06340(10) 0.0170(4) Uani 1 1 d .
C1 C 0.6270(2) 0.54182(16) -0.13075(15) 0.0213(7) Uani 1 1 d .
H1A H 0.6705 0.5811 -0.1160 0.026 Uiso 1 1 calc R
H1B H 0.5671 0.5642 -0.1463 0.026 Uiso 1 1 calc R
C2 C 0.6705(3) 0.4972(2) -0.18735(19) 0.0397(9) Uani 1 1 d .
H2A H 0.6212 0.4752 -0.2168 0.048 Uiso 1 1 calc R
H2B H 0.7126 0.5274 -0.2162 0.048 Uiso 1 1 calc R
C3 C 0.7237(3) 0.4409(2) -0.1510(2) 0.0565(13) Uani 1 1 d .
H3A H 0.7895 0.4572 -0.1431 0.068 Uiso 1 1 calc R
H3B H 0.7251 0.3953 -0.1781 0.068 Uiso 1 1 calc R
C4 C 0.6743(2) 0.42851(18) -0.08338(17) 0.0244(7) Uani 1 1 d .
H4A H 0.6386 0.3821 -0.0843 0.029 Uiso 1 1 calc R
H4B H 0.7205 0.4266 -0.0453 0.029 Uiso 1 1 calc R
C5 C 0.3883(2) 0.45912(17) 0.13789(16) 0.0245(7) Uani 1 1 d .
H5A H 0.4482 0.4445 0.1601 0.029 Uiso 1 1 calc R
H5B H 0.3573 0.4149 0.1194 0.029 Uiso 1 1 calc R
C6 C 0.3252(3) 0.4964(2) 0.1886(2) 0.0445(10) Uani 1 1 d .
H6A H 0.2602 0.4768 0.1856 0.053 Uiso 1 1 calc R
H6B H 0.3488 0.4892 0.2360 0.053 Uiso 1 1 calc R
C7 C 0.3270(3) 0.5749(2) 0.1699(2) 0.0499(11) Uani 1 1 d .
H7A H 0.3773 0.6009 0.1952 0.060 Uiso 1 1 calc R
H7B H 0.2656 0.5983 0.1800 0.060 Uiso 1 1 calc R
C8 C 0.3465(2) 0.57468(19) 0.09423(17) 0.0291(8) Uani 1 1 d .
H8A H 0.2871 0.5704 0.0678 0.035 Uiso 1 1 calc R
H8B H 0.3792 0.6200 0.0803 0.035 Uiso 1 1 calc R
C9 C 0.3701(2) 0.59918(17) -0.08452(16) 0.0211(6) Uani 1 1 d .
H9A H 0.3154 0.5809 -0.0580 0.025 Uiso 1 1 calc R
H9B H 0.3767 0.5694 -0.1267 0.025 Uiso 1 1 calc R
C10 C 0.3565(2) 0.67946(18) -0.10283(18) 0.0306(8) Uani 1 1 d .
H10A H 0.3836 0.6907 -0.1485 0.037 Uiso 1 1 calc R
H10B H 0.2889 0.6930 -0.1025 0.037 Uiso 1 1 calc R
C11 C 0.4103(2) 0.71854(17) -0.04591(16) 0.0236(7) Uani 1 1 d .
H11A H 0.4304 0.7679 -0.0605 0.028 Uiso 1 1 calc R
H11B H 0.3719 0.7225 -0.0036 0.028 Uiso 1 1 calc R
C12 C 0.4936(2) 0.66888(15) -0.03572(16) 0.0219(6) Uani 1 1 d .
H12A H 0.5428 0.6786 -0.0706 0.026 Uiso 1 1 calc R
H12B H 0.5213 0.6758 0.0105 0.026 Uiso 1 1 calc R
C13 C 0.6387(2) 0.40257(18) 0.09928(16) 0.0228(7) Uani 1 1 d .
H13A H 0.6234 0.4291 0.1421 0.027 Uiso 1 1 calc R
H13B H 0.6959 0.4246 0.0787 0.027 Uiso 1 1 calc R
C14 C 0.6545(2) 0.32194(18) 0.11387(18) 0.0302(8) Uani 1 1 d .
H14A H 0.7225 0.3108 0.1183 0.036 Uiso 1 1 calc R
H14B H 0.6218 0.3069 0.1565 0.036 Uiso 1 1 calc R
C15 C 0.6123(2) 0.28414(17) 0.05167(17) 0.0250(7) Uani 1 1 d .
H15A H 0.6566 0.2843 0.0123 0.030 Uiso 1 1 calc R
H15B H 0.5939 0.2333 0.0623 0.030 Uiso 1 1 calc R
C16 C 0.5270(2) 0.33149(17) 0.03788(18) 0.0272(7) Uani 1 1 d .
H16A H 0.5057 0.3261 -0.0103 0.033 Uiso 1 1 calc R
H16B H 0.4743 0.3184 0.0689 0.033 Uiso 1 1 calc R
C17 C 0.4272(2) 0.42018(17) -0.12850(15) 0.0206(6) Uani 1 1 d .
H17A H 0.4686 0.3770 -0.1329 0.025 Uiso 1 1 calc R
H17B H 0.4553 0.4611 -0.1546 0.025 Uiso 1 1 calc R
C18 C 0.3286(2) 0.40332(19) -0.15432(17) 0.0261(7) Uani 1 1 d .
H18A H 0.3302 0.3689 -0.1935 0.031 Uiso 1 1 calc R
H18B H 0.2950 0.4483 -0.1683 0.031 Uiso 1 1 calc R
C19 C 0.2833(2) 0.36887(19) -0.09160(19) 0.0299(8) Uani 1 1 d .
H19A H 0.2136 0.3720 -0.0939 0.036 Uiso 1 1 calc R
H19B H 0.3020 0.3171 -0.0869 0.036 Uiso 1 1 calc R
C20 C 0.3215(2) 0.41407(18) -0.03318(16) 0.0236(7) Uani 1 1 d .
H20A H 0.2791 0.4557 -0.0234 0.028 Uiso 1 1 calc R
H20B H 0.3277 0.3842 0.0089 0.028 Uiso 1 1 calc R
C21 C 0.5911(2) 0.58330(17) 0.13490(15) 0.0213(6) Uani 1 1 d .
H21A H 0.5616 0.5437 0.1620 0.026 Uiso 1 1 calc R
H21B H 0.5512 0.6275 0.1384 0.026 Uiso 1 1 calc R
C22 C 0.6901(2) 0.5987(2) 0.16009(17) 0.0293(7) Uani 1 1 d .
H22A H 0.7228 0.5533 0.1742 0.035 Uiso 1 1 calc R
H22B H 0.6900 0.6335 0.1989 0.035 Uiso 1 1 calc R
C23 C 0.7349(2) 0.63180(19) 0.09628(18) 0.0295(8) Uani 1 1 d .
H23A H 0.7165 0.6836 0.0908 0.035 Uiso 1 1 calc R
H23B H 0.8045 0.6283 0.0981 0.035 Uiso 1 1 calc R
C24 C 0.6955(2) 0.58589(18) 0.03927(16) 0.0231(7) Uani 1 1 d .
H24A H 0.6893 0.6149 -0.0034 0.028 Uiso 1 1 calc R
H24B H 0.7371 0.5436 0.0301 0.028 Uiso 1 1 calc R
C25 C 0.0072(3) 0.2840(2) 0.1230(2) 0.0481(10) Uani 1 1 d .
H25A H 0.0628 0.2601 0.1427 0.072 Uiso 1 1 calc R
H25B H 0.0030 0.2725 0.0740 0.072 Uiso 1 1 calc R
H25C H -0.0497 0.2665 0.1464 0.072 Uiso 1 1 calc R
C26 C -0.1090(2) 0.4382(2) 0.1197(2) 0.0399(9) Uani 1 1 d .
H26A H -0.1296 0.4287 0.0725 0.060 Uiso 1 1 calc R
H26B H -0.1048 0.4910 0.1272 0.060 Uiso 1 1 calc R
H26C H -0.1546 0.4172 0.1519 0.060 Uiso 1 1 calc R
C27 C 0.1131(2) 0.4302(2) 0.06805(19) 0.0383(9) Uani 1 1 d .
H27A H 0.1758 0.4118 0.0802 0.057 Uiso 1 1 calc R
H27B H 0.1136 0.4837 0.0693 0.057 Uiso 1 1 calc R
H27C H 0.0964 0.4137 0.0218 0.057 Uiso 1 1 calc R
C28 C 0.0611(3) 0.4160(2) 0.23077(18) 0.0386(9) Uani 1 1 d .
H28A H 0.1254 0.3977 0.2376 0.058 Uiso 1 1 calc R
H28B H 0.0186 0.3929 0.2639 0.058 Uiso 1 1 calc R
H28C H 0.0603 0.4690 0.2376 0.058 Uiso 1 1 calc R
C29 C 0.5314(3) 0.78885(19) 0.1164(2) 0.0408(9) Uani 1 1 d .
H29A H 0.5557 0.7782 0.0703 0.061 Uiso 1 1 calc R
H29B H 0.4739 0.7604 0.1244 0.061 Uiso 1 1 calc R
H29C H 0.5790 0.7758 0.1507 0.061 Uiso 1 1 calc R
C30 C 0.4413(2) 0.9152(2) 0.21506(19) 0.0378(9) Uani 1 1 d .
H30A H 0.3775 0.8945 0.2155 0.057 Uiso 1 1 calc R
H30B H 0.4378 0.9679 0.2228 0.057 Uiso 1 1 calc R
H30C H 0.4791 0.8926 0.2514 0.057 Uiso 1 1 calc R
C31 C 0.6235(2) 0.9502(2) 0.1148(2) 0.0375(9) Uani 1 1 d .
H31A H 0.6480 0.9446 0.0681 0.056 Uiso 1 1 calc R
H31B H 0.6693 0.9307 0.1477 0.056 Uiso 1 1 calc R
H31C H 0.6127 1.0020 0.1243 0.056 Uiso 1 1 calc R
C32 C 0.4129(2) 0.9242(2) 0.04802(18) 0.0350(8) Uani 1 1 d .
H32A H 0.4393 0.9090 0.0037 0.052 Uiso 1 1 calc R
H32B H 0.4041 0.9772 0.0483 0.052 Uiso 1 1 calc R
H32C H 0.3519 0.9001 0.0551 0.052 Uiso 1 1 calc R
C1S C 0.3399(4) 0.2472(3) 0.1687(2) 0.0682(18) Uani 1 1 d .
C2S C 0.3027(3) 0.2423(2) 0.0974(2) 0.0532(12) Uani 1 1 d .
H2S H 0.2501 0.2705 0.0829 0.064 Uiso 1 1 calc R
C3S C 0.3477(3) 0.1954(2) 0.0538(2) 0.0455(11) Uani 1 1 d .
H3S H 0.3276 0.1913 0.0074 0.055 Uiso 1 1 calc R
C4S C 0.4224(3) 0.1541(3) 0.0772(2) 0.0612(14) Uani 1 1 d .
H4SA H 0.4512 0.1212 0.0460 0.073 Uiso 1 1 calc R
C5S C 0.4587(4) 0.1575(3) 0.1439(3) 0.0789(17) Uani 1 1 d .
H5S H 0.5102 0.1282 0.1586 0.095 Uiso 1 1 calc R
C6S C 0.4177(3) 0.2025(3) 0.1834(3) 0.0655(16) Uani 1 1 d .
H6S H 0.4428 0.2064 0.2285 0.079 Uiso 1 1 calc R
C7S C 0.2923(4) 0.2932(3) 0.2156(3) 0.0740(15) Uani 1 1 d .
H7SA H 0.3385 0.3224 0.2411 0.111 Uiso 1 1 calc R
H7SB H 0.2557 0.2634 0.2478 0.111 Uiso 1 1 calc R
H7SC H 0.2496 0.3257 0.1904 0.111 Uiso 1 1 calc R
C8S C 0.5782(2) 0.8149(2) -0.1616(2) 0.0367(9) Uani 1 1 d .
C9S C 0.6102(3) 0.82993(19) -0.0946(2) 0.0389(9) Uani 1 1 d .
H9S H 0.5791 0.8660 -0.0679 0.047 Uiso 1 1 calc R
C10S C 0.6860(3) 0.7929(2) -0.0676(2) 0.0437(10) Uani 1 1 d .
H10C H 0.7064 0.8030 -0.0222 0.052 Uiso 1 1 calc R
C11S C 0.7321(3) 0.7416(2) -0.1063(2) 0.0430(10) Uani 1 1 d .
H11C H 0.7851 0.7169 -0.0876 0.052 Uiso 1 1 calc R
C12S C 0.7027(3) 0.7259(2) -0.1709(2) 0.0405(10) Uani 1 1 d .
H12C H 0.7351 0.6901 -0.1972 0.049 Uiso 1 1 calc R
C13S C 0.6253(3) 0.7619(2) -0.1986(2) 0.0387(9) Uani 1 1 d .
H13C H 0.6045 0.7499 -0.2436 0.046 Uiso 1 1 calc R
C14S C 0.4945(3) 0.8548(2) -0.1917(2) 0.0569(12) Uani 1 1 d .
H14C H 0.4859 0.9013 -0.1678 0.085 Uiso 1 1 calc R
H14D H 0.4376 0.8250 -0.1864 0.085 Uiso 1 1 calc R
H14E H 0.5057 0.8640 -0.2406 0.085 Uiso 1 1 calc R

loop_
_atom_site_aniso_label
_atom_site_aniso_U_11
_atom_site_aniso_U_22
_atom_site_aniso_U_33
_atom_site_aniso_U_23
_atom_site_aniso_U_13
_atom_site_aniso_U_12
Mg1 0.0137(4) 0.0127(4) 0.0180(4) 0.0008(3) 0.0010(4) 0.0005(4)
Al1 0.0215(5) 0.0224(5) 0.0245(5) -0.0027(4) 0.0043(4) -0.0029(4)
Al2 0.0219(4) 0.0226(5) 0.0242(4) -0.0038(4) -0.0032(4) 0.0004(4)
O1 0.0173(10) 0.0137(10) 0.0199(10) 0.0031(8) 0.0029(8) 0.0039(8)
O2 0.0169(10) 0.0176(11) 0.0207(10) 0.0027(9) 0.0049(8) 0.0029(8)
O3 0.0160(9) 0.0113(10) 0.0223(10) 0.0010(8) -0.0031(8) -0.0008(8)
O4 0.0146(9) 0.0155(10) 0.0230(10) 0.0001(9) -0.0020(8) 0.0010(8)
O5 0.0153(10) 0.0194(11) 0.0190(10) -0.0003(9) 0.0023(8) -0.0021(8)
O6 0.0156(10) 0.0169(11) 0.0186(10) -0.0007(8) 0.0007(8) -0.0023(8)
C1 0.0272(16) 0.0176(16) 0.0190(15) 0.0025(13) 0.0021(13) 0.0016(12)
C2 0.050(2) 0.037(2) 0.032(2) 0.0067(17) 0.0129(17) 0.0137(19)
C3 0.082(3) 0.050(3) 0.038(2) 0.017(2) 0.033(2) 0.038(2)
C4 0.0205(15) 0.0222(17) 0.0304(18) 0.0021(14) 0.0080(13) 0.0107(13)
C5 0.0262(16) 0.0240(17) 0.0233(16) 0.0092(14) 0.0051(14) 0.0022(13)
C6 0.062(3) 0.039(2) 0.033(2) 0.0099(18) 0.0263(19) 0.017(2)
C7 0.072(3) 0.039(2) 0.039(2) 0.0056(18) 0.025(2) 0.022(2)
C8 0.0331(18) 0.0255(18) 0.0286(18) 0.0060(14) 0.0106(15) 0.0154(15)
C9 0.0191(14) 0.0181(16) 0.0260(16) 0.0004(13) -0.0081(12) 0.0029(12)
C10 0.0367(19) 0.0214(18) 0.0336(19) 0.0032(15) -0.0104(15) 0.0055(15)
C11 0.0263(16) 0.0162(16) 0.0283(17) 0.0013(13) -0.0001(13) 0.0073(13)
C12 0.0228(15) 0.0105(14) 0.0325(17) 0.0002(12) -0.0028(14) -0.0030(12)
C13 0.0212(15) 0.0235(17) 0.0237(16) 0.0026(14) -0.0052(12) 0.0016(13)
C14 0.0336(18) 0.0201(17) 0.0368(19) 0.0024(15) -0.0076(15) 0.0072(14)
C15 0.0265(17) 0.0143(15) 0.0343(18) 0.0005(13) -0.0019(14) 0.0021(13)
C16 0.0271(17) 0.0172(16) 0.0375(19) 0.0018(14) -0.0037(15) -0.0037(13)
C17 0.0203(14) 0.0214(16) 0.0200(15) -0.0030(13) 0.0005(12) -0.0005(12)
C18 0.0216(15) 0.0286(18) 0.0280(17) -0.0076(15) -0.0067(13) 0.0001(14)
C19 0.0230(16) 0.0248(18) 0.042(2) -0.0058(15) -0.0018(15) -0.0058(13)
C20 0.0170(14) 0.0250(18) 0.0287(17) 0.0019(14) 0.0008(13) -0.0086(13)
C21 0.0263(16) 0.0198(16) 0.0178(15) -0.0029(12) 0.0001(13) 0.0031(12)
C22 0.0300(17) 0.0312(19) 0.0267(17) -0.0081(16) -0.0054(14) 0.0017(15)
C23 0.0214(16) 0.0305(19) 0.037(2) -0.0071(16) -0.0036(15) -0.0064(14)
C24 0.0166(14) 0.0237(17) 0.0290(17) 0.0021(14) 0.0015(13) -0.0038(12)
C25 0.063(3) 0.0304(19) 0.051(2) -0.0109(18) 0.017(2) -0.009(2)
C26 0.0252(17) 0.057(2) 0.037(2) -0.0089(19) -0.0027(16) -0.0029(17)
C27 0.0302(19) 0.045(2) 0.040(2) 0.0074(18) 0.0027(16) -0.0007(17)
C28 0.0314(19) 0.052(3) 0.0327(19) -0.0100(18) -0.0006(15) 0.0064(17)
C29 0.057(2) 0.0288(19) 0.037(2) -0.0018(16) -0.0168(18) 0.0063(17)
C30 0.0306(18) 0.046(2) 0.036(2) -0.0044(18) 0.0002(15) -0.0098(17)
C31 0.0260(18) 0.047(2) 0.040(2) 0.0002(18) 0.0000(16) -0.0013(16)
C32 0.0297(18) 0.036(2) 0.039(2) -0.0007(16) -0.0043(16) 0.0031(16)
C1S 0.107(4) 0.049(3) 0.049(3) -0.024(2) 0.054(3) -0.056(3)
C2S 0.066(3) 0.051(3) 0.043(2) -0.010(2) 0.015(2) -0.041(2)
C3S 0.049(3) 0.056(3) 0.032(2) -0.0012(19) 0.0015(18) -0.031(2)
C4S 0.060(3) 0.074(3) 0.049(3) 0.008(2) -0.004(2) -0.044(3)
C5S 0.070(4) 0.078(4) 0.089(4) -0.002(3) 0.028(3) -0.036(3)
C6S 0.040(3) 0.079(4) 0.078(4) 0.033(3) -0.016(3) -0.026(3)
C7S 0.078(4) 0.067(3) 0.077(4) 0.003(3) 0.002(3) -0.004(3)
C8S 0.0285(18) 0.0292(19) 0.053(2) 0.0253(18) 0.0073(17) 0.0002(15)
C9S 0.040(2) 0.0250(18) 0.052(2) 0.0030(17) 0.0127(19) -0.0106(16)
C10S 0.041(2) 0.042(2) 0.048(2) 0.010(2) -0.0096(19) -0.0236(19)
C11S 0.0305(19) 0.033(2) 0.065(3) 0.016(2) -0.0069(19) -0.0076(16)
C12S 0.040(2) 0.0225(19) 0.059(3) -0.0012(18) 0.0117(19) -0.0020(16)
C13S 0.046(2) 0.032(2) 0.039(2) 0.0103(17) 0.0048(18) -0.0038(17)
C14S 0.045(2) 0.059(3) 0.066(3) 0.037(2) 0.012(2) 0.016(2)

loop_
_atom_type_symbol
_atom_type_description
_atom_type_scat_dispersion_real
_atom_type_scat_dispersion_imag
_atom_type_scat_source
C C 0.0033 0.0016 'International Tables Vol C Tables 4.2.6.8 and 6.1.1.4'
H H 0.0000 0.0000 'International Tables Vol C Tables 4.2.6.8 and 6.1.1.4'
O O 0.0106 0.0060 'International Tables Vol C Tables 4.2.6.8 and 6.1.1.4'
Mg Mg 0.0486 0.0363 'International Tables Vol C Tables 4.2.6.8 and 6.1.1.4'
Al Al 0.0645 0.0514 'International Tables Vol C Tables 4.2.6.8 and 6.1.1.4'

loop_
_geom_angle_atom_site_label_1
_geom_angle_atom_site_label_2
_geom_angle_atom_site_label_3
_geom_angle
O5 Mg1 O6 179.62(10)
O5 Mg1 O3 88.52(8)
O6 Mg1 O3 91.43(8)
O5 Mg1 O4 91.44(9)
O6 Mg1 O4 88.61(8)
O3 Mg1 O4 179.89(11)
O5 Mg1 O2 91.31(9)
O6 Mg1 O2 89.07(8)
O3 Mg1 O2 90.27(8)
O4 Mg1 O2 89.64(8)
O5 Mg1 O1 89.08(8)
O6 Mg1 O1 90.53(8)
O3 Mg1 O1 89.61(8)
O4 Mg1 O1 90.48(8)
O2 Mg1 O1 179.59(11)
C27 Al1 C28 109.32(16)
C27 Al1 C26 111.24(16)
C28 Al1 C26 108.76(16)
C27 Al1 C25 108.48(17)
C28 Al1 C25 110.16(18)
C26 Al1 C25 108.87(18)
C31 Al2 C32 110.38(16)
C31 Al2 C30 110.83(16)
C32 Al2 C30 109.69(16)
C31 Al2 C29 107.52(17)
C32 Al2 C29 109.41(15)
C30 Al2 C29 108.95(18)
C1 O1 C4 108.1(2)
C1 O1 Mg1 126.84(17)
C4 O1 Mg1 125.03(17)
C8 O2 C5 107.7(2)
C8 O2 Mg1 125.59(17)
C5 O2 Mg1 126.55(17)
C12 O3 C9 108.2(2)
C12 O3 Mg1 126.69(16)
C9 O3 Mg1 124.90(17)
C16 O4 C13 108.4(2)
C16 O4 Mg1 125.89(17)
C13 O4 Mg1 125.54(18)
C17 O5 C20 108.9(2)
C17 O5 Mg1 126.15(17)
C20 O5 Mg1 124.86(17)
C21 O6 C24 108.8(2)
C21 O6 Mg1 127.16(17)
C24 O6 Mg1 124.02(17)
O1 C1 C2 105.4(2)
O1 C1 H1A 110.7
C2 C1 H1A 110.7
O1 C1 H1B 110.7
C2 C1 H1B 110.7
H1A C1 H1B 108.8
C3 C2 C1 103.9(3)
C3 C2 H2A 111.0
C1 C2 H2A 111.0
C3 C2 H2B 111.0
C1 C2 H2B 111.0
H2A C2 H2B 109.0
C2 C3 C4 106.8(3)
C2 C3 H3A 110.4
C4 C3 H3A 110.4
C2 C3 H3B 110.4
C4 C3 H3B 110.4
H3A C3 H3B 108.6
O1 C4 C3 105.7(3)
O1 C4 H4A 110.6
C3 C4 H4A 110.6
O1 C4 H4B 110.6
C3 C4 H4B 110.6
H4A C4 H4B 108.7
O2 C5 C6 107.0(3)
O2 C5 H5A 110.3
C6 C5 H5A 110.3
O2 C5 H5B 110.3
C6 C5 H5B 110.3
H5A C5 H5B 108.6
C7 C6 C5 105.6(3)
C7 C6 H6A 110.6
C5 C6 H6A 110.6
C7 C6 H6B 110.6
C5 C6 H6B 110.6
H6A C6 H6B 108.7
C6 C7 C8 104.0(3)
C6 C7 H7A 111.0
C8 C7 H7A 111.0
C6 C7 H7B 111.0
C8 C7 H7B 111.0
H7A C7 H7B 109.0
O2 C8 C7 105.1(3)
O2 C8 H8A 110.7
C7 C8 H8A 110.7
O2 C8 H8B 110.7
C7 C8 H8B 110.7
H8A C8 H8B 108.8
O3 C9 C10 106.3(2)
O3 C9 H9A 110.5
C10 C9 H9A 110.5
O3 C9 H9B 110.5
C10 C9 H9B 110.5
H9A C9 H9B 108.7
C11 C10 C9 102.7(3)
C11 C10 H10A 111.2
C9 C10 H10A 111.2
C11 C10 H10B 111.2
C9 C10 H10B 111.2
H10A C10 H10B 109.1
C12 C11 C10 101.8(2)
C12 C11 H11A 111.4
C10 C11 H11A 111.4
C12 C11 H11B 111.4
C10 C11 H11B 111.4
H11A C11 H11B 109.3
O3 C12 C11 105.3(2)
O3 C12 H12A 110.7
C11 C12 H12A 110.7
O3 C12 H12B 110.7
C11 C12 H12B 110.7
H12A C12 H12B 108.8
O4 C13 C14 105.7(2)
O4 C13 H13A 110.6
C14 C13 H13A 110.6
O4 C13 H13B 110.6
C14 C13 H13B 110.6
H13A C13 H13B 108.7
C15 C14 C13 103.7(3)
C15 C14 H14A 111.0
C13 C14 H14A 111.0
C15 C14 H14B 111.0
C13 C14 H14B 111.0
H14A C14 H14B 109.0
C16 C15 C14 101.2(3)
C16 C15 H15A 111.5
C14 C15 H15A 111.5
C16 C15 H15B 111.5
C14 C15 H15B 111.5
H15A C15 H15B 109.4
O4 C16 C15 104.6(2)
O4 C16 H16A 110.8
C15 C16 H16A 110.8
O4 C16 H16B 110.8
C15 C16 H16B 110.8
H16A C16 H16B 108.9
O5 C17 C18 104.7(2)
O5 C17 H17A 110.8
C18 C17 H17A 110.8
O5 C17 H17B 110.8
C18 C17 H17B 110.8
H17A C17 H17B 108.9
C17 C18 C19 102.0(3)
C17 C18 H18A 111.4
C19 C18 H18A 111.4
C17 C18 H18B 111.4
C19 C18 H18B 111.4
H18A C18 H18B 109.2
C20 C19 C18 103.1(2)
C20 C19 H19A 111.1
C18 C19 H19A 111.1
C20 C19 H19B 111.1
C18 C19 H19B 111.1
H19A C19 H19B 109.1
O5 C20 C19 105.7(2)
O5 C20 H20A 110.6
C19 C20 H20A 110.6
O5 C20 H20B 110.6
C19 C20 H20B 110.6
H20A C20 H20B 108.7
O6 C21 C22 104.9(2)
O6 C21 H21A 110.8
C22 C21 H21A 110.8
O6 C21 H21B 110.8
C22 C21 H21B 110.8
H21A C21 H21B 108.8
C21 C22 C23 101.3(3)
C21 C22 H22A 111.5
C23 C22 H22A 111.5
C21 C22 H22B 111.5
C23 C22 H22B 111.5
H22A C22 H22B 109.3
C24 C23 C22 103.0(3)
C24 C23 H23A 111.2
C22 C23 H23A 111.2
C24 C23 H23B 111.2
C22 C23 H23B 111.2
H23A C23 H23B 109.1
O6 C24 C23 105.6(2)
O6 C24 H24A 110.6
C23 C24 H24A 110.6
O6 C24 H24B 110.6
C23 C24 H24B 110.6
H24A C24 H24B 108.8
Al1 C25 H25A 109.5
Al1 C25 H25B 109.5
H25A C25 H25B 109.5
Al1 C25 H25C 109.5
H25A C25 H25C 109.5
H25B C25 H25C 109.5
Al1 C26 H26A 109.5
Al1 C26 H26B 109.5
H26A C26 H26B 109.5
Al1 C26 H26C 109.5
H26A C26 H26C 109.5
H26B C26 H26C 109.5
Al1 C27 H27A 109.5
Al1 C27 H27B 109.5
H27A C27 H27B 109.5
Al1 C27 H27C 109.5
H27A C27 H27C 109.5
H27B C27 H27C 109.5
Al1 C28 H28A 109.5
Al1 C28 H28B 109.5
H28A C28 H28B 109.5
Al1 C28 H28C 109.5
H28A C28 H28C 109.5
H28B C28 H28C 109.5
Al2 C29 H29A 109.5
Al2 C29 H29B 109.5
H29A C29 H29B 109.5
Al2 C29 H29C 109.5
H29A C29 H29C 109.5
H29B C29 H29C 109.5
Al2 C30 H30A 109.5
Al2 C30 H30B 109.5
H30A C30 H30B 109.5
Al2 C30 H30C 109.5
H30A C30 H30C 109.5
H30B C30 H30C 109.5
Al2 C31 H31A 109.5
Al2 C31 H31B 109.5
H31A C31 H31B 109.5
Al2 C31 H31C 109.5
H31A C31 H31C 109.5
H31B C31 H31C 109.5
Al2 C32 H32A 109.5
Al2 C32 H32B 109.5
H32A C32 H32B 109.5
Al2 C32 H32C 109.5
H32A C32 H32C 109.5
H32B C32 H32C 109.5
C6S C1S C7S 126.3(6)
C6S C1S C2S 115.7(4)
C7S C1S C2S 118.0(6)
C3S C2S C1S 116.9(5)
C3S C2S H2S 121.5
C1S C2S H2S 121.5
C2S C3S C4S 119.8(4)
C2S C3S H3S 120.1
C4S C3S H3S 120.1
C3S C4S C5S 124.4(5)
C3S C4S H4SA 117.8
C5S C4S H4SA 117.8
C6S C5S C4S 115.1(6)
C6S C5S H5S 122.5
C4S C5S H5S 122.5
C5S C6S C1S 128.0(6)
C5S C6S H6S 116.0
C1S C6S H6S 116.0
C1S C7S H7SA 109.5
C1S C7S H7SB 109.5
H7SA C7S H7SB 109.5
C1S C7S H7SC 109.5
H7SA C7S H7SC 109.5
H7SB C7S H7SC 109.5
C13S C8S C9S 117.7(3)
C13S C8S C14S 121.1(4)
C9S C8S C14S 121.2(4)
C10S C9S C8S 120.6(4)
C10S C9S H9S 119.7
C8S C9S H9S 119.7
C11S C10S C9S 120.1(4)
C11S C10S H10C 120.0
C9S C10S H10C 120.0
C12S C11S C10S 120.6(4)
C12S C11S H11C 119.7
C10S C11S H11C 119.7
C11S C12S C13S 120.1(4)
C11S C12S H12C 120.0
C13S C12S H12C 120.0
C8S C13S C12S 120.9(4)
C8S C13S H13C 119.6
C12S C13S H13C 119.6
C8S C14S H14C 109.5
C8S C14S H14D 109.5
H14C C14S H14D 109.5
C8S C14S H14E 109.5
H14C C14S H14E 109.5
H14D C14S H14E 109.5

loop_
_geom_bond_atom_site_label_1
_geom_bond_atom_site_label_2
_geom_bond_distance
Mg1 O5 2.090(2)
Mg1 O6 2.093(2)
Mg1 O3 2.094(2)
Mg1 O4 2.098(2)
Mg1 O2 2.112(2)
Mg1 O1 2.113(2)
Al1 C27 1.997(4)
Al1 C28 2.004(4)
Al1 C26 2.010(4)
Al1 C25 2.013(4)
Al2 C31 2.001(4)
Al2 C32 2.007(3)
Al2 C30 2.007(4)
Al2 C29 2.010(4)
O1 C1 1.458(3)
O1 C4 1.470(3)
O2 C8 1.460(4)
O2 C5 1.461(4)
O3 C12 1.456(3)
O3 C9 1.466(3)
O4 C16 1.461(4)
O4 C13 1.465(3)
O5 C17 1.467(3)
O5 C20 1.468(3)
O6 C21 1.458(3)
O6 C24 1.469(3)
C1 C2 1.505(5)
C1 H1A 0.9900
C1 H1B 0.9900
C2 C3 1.461(5)
C2 H2A 0.9900
C2 H2B 0.9900
C3 C4 1.509(5)
C3 H3A 0.9900
C3 H3B 0.9900
C4 H4A 0.9900
C4 H4B 0.9900
C5 C6 1.498(5)
C5 H5A 0.9900
C5 H5B 0.9900
C6 C7 1.485(5)
C6 H6A 0.9900
C6 H6B 0.9900
C7 C8 1.499(5)
C7 H7A 0.9900
C7 H7B 0.9900
C8 H8A 0.9900
C8 H8B 0.9900
C9 C10 1.527(4)
C9 H9A 0.9900
C9 H9B 0.9900
C10 C11 1.524(5)
C10 H10A 0.9900
C10 H10B 0.9900
C11 C12 1.504(4)
C11 H11A 0.9900
C11 H11B 0.9900
C12 H12A 0.9900
C12 H12B 0.9900
C13 C14 1.522(4)
C13 H13A 0.9900
C13 H13B 0.9900
C14 C15 1.518(4)
C14 H14A 0.9900
C14 H14B 0.9900
C15 C16 1.512(4)
C15 H15A 0.9900
C15 H15B 0.9900
C16 H16A 0.9900
C16 H16B 0.9900
C17 C18 1.517(4)
C17 H17A 0.9900
C17 H17B 0.9900
C18 C19 1.518(5)
C18 H18A 0.9900
C18 H18B 0.9900
C19 C20 1.508(4)
C19 H19A 0.9900
C19 H19B 0.9900
C20 H20A 0.9900
C20 H20B 0.9900
C21 C22 1.514(4)
C21 H21A 0.9900
C21 H21B 0.9900
C22 C23 1.522(5)
C22 H22A 0.9900
C22 H22B 0.9900
C23 C24 1.501(5)
C23 H23A 0.9900
C23 H23B 0.9900
C24 H24A 0.9900
C24 H24B 0.9900
C25 H25A 0.9800
C25 H25B 0.9800
C25 H25C 0.9800
C26 H26A 0.9800
C26 H26B 0.9800
C26 H26C 0.9800
C27 H27A 0.9800
C27 H27B 0.9800
C27 H27C 0.9800
C28 H28A 0.9800
C28 H28B 0.9800
C28 H28C 0.9800
C29 H29A 0.9800
C29 H29B 0.9800
C29 H29C 0.9800
C30 H30A 0.9800
C30 H30B 0.9800
C30 H30C 0.9800
C31 H31A 0.9800
C31 H31B 0.9800
C31 H31C 0.9800
C32 H32A 0.9800
C32 H32B 0.9800
C32 H32C 0.9800
C1S C6S 1.404(8)
C1S C7S 1.415(7)
C1S C2S 1.487(7)
C2S C3S 1.367(6)
C2S H2S 0.9500
C3S C4S 1.379(7)
C3S H3S 0.9500
C4S C5S 1.398(7)
C4S H4SA 0.9500
C5S C6S 1.268(7)
C5S H5S 0.9500
C6S H6S 0.9500
C7S H7SA 0.9800
C7S H7SB 0.9800
C7S H7SC 0.9800
C8S C13S 1.383(5)
C8S C9S 1.407(6)
C8S C14S 1.513(5)
C9S C10S 1.375(6)
C9S H9S 0.9500
C10S C11S 1.370(6)
C10S H10C 0.9500
C11S C12S 1.357(6)
C11S H11C 0.9500
C12S C13S 1.389(5)
C12S H12C 0.9500
C13S H13C 0.9500
C14S H14C 0.9800
C14S H14D 0.9800
C14S H14E 0.9800

loop_
_geom_torsion_atom_site_label_1
_geom_torsion_atom_site_label_2
_geom_torsion_atom_site_label_3
_geom_torsion_atom_site_label_4
_geom_torsion
O5 Mg1 O1 C1 92.7(2)
O6 Mg1 O1 C1 -87.2(2)
O3 Mg1 O1 C1 4.2(2)
O4 Mg1 O1 C1 -175.8(2)
O2 Mg1 O1 C1 -69(17)
O5 Mg1 O1 C4 -84.8(2)
O6 Mg1 O1 C4 95.2(2)
O3 Mg1 O1 C4 -173.3(2)
O4 Mg1 O1 C4 6.6(2)
O2 Mg1 O1 C4 114(17)
O5 Mg1 O2 C8 -98.9(2)
O6 Mg1 O2 C8 81.0(2)
O3 Mg1 O2 C8 -10.4(2)
O4 Mg1 O2 C8 169.7(2)
O1 Mg1 O2 C8 63(17)
O5 Mg1 O2 C5 85.5(2)
O6 Mg1 O2 C5 -94.5(2)
O3 Mg1 O2 C5 174.0(2)
O4 Mg1 O2 C5 -5.9(2)
O1 Mg1 O2 C5 -113(17)
O5 Mg1 O3 C12 -172.5(2)
O6 Mg1 O3 C12 7.1(2)
O4 Mg1 O3 C12 120(100)
O2 Mg1 O3 C12 96.2(2)
O1 Mg1 O3 C12 -83.5(2)
O5 Mg1 O3 C9 13.7(2)
O6 Mg1 O3 C9 -166.7(2)
O4 Mg1 O3 C9 -54(90)
O2 Mg1 O3 C9 -77.6(2)
O1 Mg1 O3 C9 102.8(2)
O5 Mg1 O4 C16 -1.1(2)
O6 Mg1 O4 C16 179.3(2)
O3 Mg1 O4 C16 67(90)
O2 Mg1 O4 C16 90.2(2)
O1 Mg1 O4 C16 -90.2(2)
O5 Mg1 O4 C13 174.2(2)
O6 Mg1 O4 C13 -5.4(2)
O3 Mg1 O4 C13 -118(100)
O2 Mg1 O4 C13 -94.5(2)
O1 Mg1 O4 C13 85.1(2)
O6 Mg1 O5 C17 -3(16)
O3 Mg1 O5 C17 78.8(2)
O4 Mg1 O5 C17 -101.3(2)
O2 Mg1 O5 C17 169.0(2)
O1 Mg1 O5 C17 -10.8(2)
O6 Mg1 O5 C20 -179(100)
O3 Mg1 O5 C20 -97.2(2)
O4 Mg1 O5 C20 82.7(2)
O2 Mg1 O5 C20 -7.0(2)
O1 Mg1 O5 C20 173.1(2)
O5 Mg1 O6 C21 -178(100)
O3 Mg1 O6 C21 99.8(2)
O4 Mg1 O6 C21 -80.1(2)
O2 Mg1 O6 C21 9.6(2)
O1 Mg1 O6 C21 -170.5(2)
O5 Mg1 O6 C24 -1(16)
O3 Mg1 O6 C24 -83.5(2)
O4 Mg1 O6 C24 96.6(2)
O2 Mg1 O6 C24 -173.7(2)
O1 Mg1 O6 C24 6.1(2)
C4 O1 C1 C2 23.1(3)
Mg1 O1 C1 C2 -154.8(2)
O1 C1 C2 C3 -31.9(4)
C1 C2 C3 C4 28.5(5)
C1 O1 C4 C3 -5.5(4)
Mg1 O1 C4 C3 172.4(3)
C2 C3 C4 O1 -14.8(5)
C8 O2 C5 C6 -7.4(4)
Mg1 O2 C5 C6 168.8(2)
O2 C5 C6 C7 -13.2(4)
C5 C6 C7 C8 28.0(5)
C5 O2 C8 C7 25.0(4)
Mg1 O2 C8 C7 -151.3(3)
C6 C7 C8 O2 -32.7(4)
C12 O3 C9 C10 0.6(3)
Mg1 O3 C9 C10 175.32(19)
O3 C9 C10 C11 -24.0(3)
C9 C10 C11 C12 37.4(3)
C9 O3 C12 C11 23.7(3)
Mg1 O3 C12 C11 -150.92(19)
C10 C11 C12 O3 -38.1(3)
C16 O4 C13 C14 1.1(3)
Mg1 O4 C13 C14 -174.92(19)
O4 C13 C14 C15 23.3(3)
C13 C14 C15 C16 -37.7(3)
C13 O4 C16 C15 -25.3(3)
Mg1 O4 C16 C15 150.7(2)
C14 C15 C16 O4 38.8(3)
C20 O5 C17 C18 17.5(3)
Mg1 O5 C17 C18 -159.1(2)
O5 C17 C18 C19 -34.9(3)
C17 C18 C19 C20 39.1(3)
C17 O5 C20 C19 7.3(3)
Mg1 O5 C20 C19 -176.07(19)
C18 C19 C20 O5 -29.1(3)
C24 O6 C21 C22 -18.5(3)
Mg1 O6 C21 C22 158.6(2)
O6 C21 C22 C23 36.0(3)
C21 C22 C23 C24 -39.9(3)
C21 O6 C24 C23 -7.0(3)
Mg1 O6 C24 C23 175.79(19)
C22 C23 C24 O6 29.5(3)
C6S C1S C2S C3S -0.2(5)
C7S C1S C2S C3S -177.6(4)
C1S C2S C3S C4S 1.6(5)
C2S C3S C4S C5S -1.5(6)
C3S C4S C5S C6S -0.2(7)
C4S C5S C6S C1S 1.8(7)
C7S C1S C6S C5S 175.5(5)
C2S C1S C6S C5S -1.6(7)
C13S C8S C9S C10S 0.2(5)
C14S C8S C9S C10S 179.6(3)
C8S C9S C10S C11S 1.0(5)
C9S C10S C11S C12S -1.1(6)
C10S C11S C12S C13S 0.1(6)
C9S C8S C13S C12S -1.2(5)
C14S C8S C13S C12S 179.4(3)
C11S C12S C13S C8S 1.1(5)
